data_2241474
loop_
_publ_author_name
'Safbri, Siti Artikah M.'
'Halim, Siti Nadiah Abdul'
'Tiekink, Edward R. T.'

_publ_section_title
;
 Crystal structures of
 (2,2'-bipyridyl-\k^2^<i>N</i>,<i>N</i>')bis[<i>N</i>,<i>N</i>-bis(2-hydroxyethyl)dithiocarbamato-\k^2^<i>S</i>,<i>S</i>']zinc
 dihydrate and
 (2,2'-bipyridyl-\k^2^<i>N</i>,<i>N</i>')bis[<i>N</i>-(2-hydroxyethyl)-<i>N</i>-isopropyldithiocarbamato-\k^2^<i>S</i>,<i>S</i>']zinc
;
_journal_coeditor_code WM5262
_journal_issue 2
_journal_name_full 'Acta Crystallographica Section E'
_journal_page_first 203
_journal_page_last 208
_journal_paper_doi 10.1107/S2056989016000700
_journal_volume 72
_journal_year 2016
_chemical_formula_iupac '[Zn (C6 H12 N O S2)2 (C10 H8 N2)]'
_chemical_formula_moiety 'C22 H32 N4 O2 S4 Zn'
_chemical_formula_sum 'C22 H32 N4 O2 S4 Zn'
_chemical_formula_weight 578.12
_chemical_name_systematic
(2,2'-Bipyridyl-\k^2^<i>N</i>,<i>N</i>')bis[<i>N</i>-(2-hydroxyethyl)-<i>N</i>-isopropyldithiocarbamato-\k^2^<i>S</i>,<i>S</i>']zinc
_space_group_crystal_system monoclinic
_space_group_IT_number 15
_space_group_name_Hall '-C 2yc'
_space_group_name_H-M_alt 'C 1 2/c 1'
_symmetry_space_group_name_Hall '-C 2yc'
_symmetry_space_group_name_H-M 'C 1 2/c 1'
_atom_sites_solution_hydrogens mixed
_audit_creation_method SHELXL-2014/7
_cell_angle_alpha 90
_cell_angle_beta 98.031(5)
_cell_angle_gamma 90
_cell_formula_units_Z 4
_cell_length_a 19.4997(11)
_cell_length_b 9.0027(5)
_cell_length_c 15.5352(8)
_cell_measurement_reflns_used 3771
_cell_measurement_temperature 100(2)
_cell_measurement_theta_max 27.4934
_cell_measurement_theta_min 2.3240
_cell_volume 2700.5(3)
_computing_cell_refinement
;
CrysAlis PRO (Agilent, 2012)
;
_computing_data_collection
;
CrysAlis PRO (Agilent, 2012)
;
_computing_data_reduction
;
CrysAlis PRO (Agilent, 2012)
;
_computing_molecular_graphics
;
ORTEP-3 for Windows (Farrugia, 2012) and DIAMOND (Brandenburg,
2006)
;
_computing_publication_material
;
publCIF (Westrip, 2010)
;
_computing_structure_refinement
;
SHELXL2014 (Sheldrick, 2015)
;
_computing_structure_solution
;
SHELXS97 (Sheldrick, 2008)
;
_diffrn_ambient_temperature 100(2)
_diffrn_detector_area_resol_mean 10.4041
_diffrn_measured_fraction_theta_full 1.000
_diffrn_measured_fraction_theta_max 1.000
_diffrn_measurement_device_type 'Agilent SuperNova Dual diffractometer with Atlas detector'
_diffrn_measurement_method '\w scan'
_diffrn_radiation_monochromator Mirror
_diffrn_radiation_source 'SuperNova (Mo) X-ray Source'
_diffrn_radiation_type MoK\a
_diffrn_radiation_wavelength 0.71073
_diffrn_reflns_av_R_equivalents 0.0477
_diffrn_reflns_limit_h_max 25
_diffrn_reflns_limit_h_min -21
_diffrn_reflns_limit_k_max 10
_diffrn_reflns_limit_k_min -11
_diffrn_reflns_limit_l_max 20
_diffrn_reflns_limit_l_min -20
_diffrn_reflns_number 11190
_diffrn_reflns_theta_full 27.497
_diffrn_reflns_theta_max 27.497
_diffrn_reflns_theta_min 2.496
_diffrn_standards_decay_% 0
_diffrn_standards_interval_count 0
_diffrn_standards_interval_time 0
_diffrn_standards_number 0
_exptl_absorpt_coefficient_mu 1.245
_exptl_absorpt_correction_T_max 1.00000
_exptl_absorpt_correction_T_min 0.73663
_exptl_absorpt_correction_type multi-scan
_exptl_absorpt_process_details
;
(CrysAlis PRO; Agilent, 2012)
;
_exptl_crystal_colour light-yellow
_exptl_crystal_density_diffrn 1.422
_exptl_crystal_description prism
_exptl_crystal_F_000 1208
_exptl_crystal_size_max 0.250
_exptl_crystal_size_mid 0.250
_exptl_crystal_size_min 0.150
_refine_diff_density_max 0.383
_refine_diff_density_min -0.347
_refine_ls_extinction_method none
_refine_ls_goodness_of_fit_ref 1.028
_refine_ls_matrix_type full
_refine_ls_number_parameters 155
_refine_ls_number_reflns 3095
_refine_ls_number_restraints 1
_refine_ls_restrained_S_all 1.028
_refine_ls_R_factor_all 0.0395
_refine_ls_R_factor_gt 0.0302
_refine_ls_shift/su_max 0.001
_refine_ls_shift/su_mean 0.000
_refine_ls_structure_factor_coef Fsqd
_refine_ls_weighting_details 'w=1/[\s^2^(Fo^2^)+(0.0309P)^2^+1.2812P] where P=(Fo^2^+2Fc^2^)/3'
_refine_ls_weighting_scheme calc
_refine_ls_wR_factor_gt 0.0674
_refine_ls_wR_factor_ref 0.0730
_reflns_number_gt 2657
_reflns_number_total 3095
_reflns_threshold_expression 'I > 2\s(I)'
_cod_data_source_file wm5262sup1.cif
_cod_data_source_block II
_cod_database_code 2241474
_shelx_space_group_comment
;
The symmetry employed for this shelxl refinement is uniquely defined
by the following loop, which should always be used as a source of
symmetry information in preference to the above space-group names.
They are only intended as comments.
;
_shelx_estimated_absorpt_t_min 0.746
_shelx_estimated_absorpt_t_max 0.835

loop_
_space_group_symop_operation_xyz
'x, y, z'
'-x, y, -z+1/2'
'x+1/2, y+1/2, z'
'-x+1/2, y+1/2, -z+1/2'
'-x, -y, -z'
'x, -y, z-1/2'
'-x+1/2, -y+1/2, -z'
'x+1/2, -y+1/2, z-1/2'

loop_
_atom_site_type_symbol
_atom_site_label
_atom_site_fract_x
_atom_site_fract_y
_atom_site_fract_z
_atom_site_U_iso_or_equiv
_atom_site_adp_type
_atom_site_calc_flag
_atom_site_occupancy
Zn Zn 0.5000 0.74113(3) 0.7500 0.01278(9) Uani d 1
S S1 0.58946(2) 0.56650(5) 0.82428(3) 0.01649(12) Uani d 1
S S2 0.58906(2) 0.69208(5) 0.65006(3) 0.01671(12) Uani d 1
O O1 0.81368(8) 0.48579(17) 0.82921(10) 0.0311(4) Uani d 1
H H1O 0.8403(11) 0.416(2) 0.8210(17) 0.047 Uiso d 1
N N1 0.67544(8) 0.47424(17) 0.71467(10) 0.0146(3) Uani d 1
N N2 0.46566(8) 0.93220(16) 0.67036(10) 0.0138(3) Uani d 1
C C1 0.62467(10) 0.56746(19) 0.72861(12) 0.0141(4) Uani d 1
C C2 0.70163(10) 0.3630(2) 0.78132(12) 0.0193(4) Uani d 1
H H2A 0.7249 0.2822 0.7533 0.023 Uiso calc 1
H H2B 0.6619 0.3191 0.8056 0.023 Uiso calc 1
C C3 0.75234(11) 0.4277(2) 0.85548(13) 0.0270(5) Uani d 1
H H3A 0.7288 0.5078 0.8837 0.032 Uiso calc 1
H H3B 0.7651 0.3491 0.8994 0.032 Uiso calc 1
C C4 0.69560(10) 0.4583(2) 0.62598(12) 0.0182(4) Uani d 1
H H4 0.6837 0.5539 0.5946 0.022 Uiso calc 1
C C5 0.65197(11) 0.3372(2) 0.57632(13) 0.0256(5) Uani d 1
H H5A 0.6028 0.3617 0.5737 0.038 Uiso calc 1
H H5B 0.6613 0.2419 0.6061 0.038 Uiso calc 1
H H5C 0.6638 0.3301 0.5172 0.038 Uiso calc 1
C C6 0.77272(11) 0.4326(3) 0.62649(14) 0.0273(5) Uani d 1
H H6A 0.7989 0.5095 0.6617 0.041 Uiso calc 1
H H6B 0.7836 0.4371 0.5668 0.041 Uiso calc 1
H H6C 0.7854 0.3347 0.6513 0.041 Uiso calc 1
C C7 0.43644(10) 0.9239(2) 0.58712(12) 0.0169(4) Uani d 1
H H7 0.4245 0.8288 0.5631 0.020 Uiso calc 1
C C8 0.42296(10) 1.0474(2) 0.53475(12) 0.0208(4) Uani d 1
H H8 0.4014 1.0375 0.4763 0.025 Uiso calc 1
C C9 0.44151(11) 1.1856(2) 0.56917(13) 0.0242(5) Uani d 1
H H9 0.4330 1.2725 0.5346 0.029 Uiso calc 1
C C10 0.47270(11) 1.1956(2) 0.65477(13) 0.0212(4) Uani d 1
H H10 0.4863 1.2894 0.6795 0.025 Uiso calc 1
C C11 0.48384(10) 1.0669(2) 0.70400(11) 0.0151(4) Uani d 1

loop_
_atom_site_aniso_label
_atom_site_aniso_U_11
_atom_site_aniso_U_22
_atom_site_aniso_U_33
_atom_site_aniso_U_12
_atom_site_aniso_U_13
_atom_site_aniso_U_23
Zn 0.01357(17) 0.01108(16) 0.01328(16) 0.000 0.00045(12) 0.000
S1 0.0208(3) 0.0152(2) 0.0139(2) 0.00390(18) 0.00368(19) 0.00164(17)
S2 0.0166(3) 0.0176(3) 0.0158(2) 0.00287(19) 0.00185(18) 0.00486(18)
O1 0.0267(9) 0.0260(9) 0.0369(9) 0.0060(7) -0.0081(7) -0.0051(7)
N1 0.0148(8) 0.0147(8) 0.0139(8) 0.0021(6) 0.0006(6) -0.0012(6)
N2 0.0136(8) 0.0141(8) 0.0135(8) -0.0003(6) 0.0015(6) -0.0003(6)
C1 0.0145(10) 0.0128(9) 0.0142(9) -0.0027(7) -0.0008(7) -0.0016(7)
C2 0.0231(11) 0.0150(10) 0.0191(10) 0.0072(8) 0.0004(8) 0.0017(8)
C3 0.0301(13) 0.0275(12) 0.0208(11) 0.0131(9) -0.0054(9) -0.0023(9)
C4 0.0202(10) 0.0195(10) 0.0157(10) 0.0018(8) 0.0053(8) -0.0018(7)
C5 0.0280(12) 0.0292(12) 0.0191(10) -0.0040(9) 0.0020(9) -0.0073(9)
C6 0.0200(11) 0.0360(13) 0.0266(12) 0.0052(9) 0.0051(9) -0.0051(9)
C7 0.0150(10) 0.0201(10) 0.0152(9) -0.0009(7) 0.0006(7) -0.0020(7)
C8 0.0199(11) 0.0300(12) 0.0119(9) 0.0049(8) 0.0002(8) 0.0041(8)
C9 0.0296(12) 0.0224(11) 0.0211(11) 0.0079(9) 0.0058(9) 0.0099(8)
C10 0.0304(12) 0.0127(10) 0.0205(10) 0.0032(8) 0.0042(9) 0.0015(8)
C11 0.0166(10) 0.0144(9) 0.0149(10) 0.0022(7) 0.0041(8) -0.0007(7)

loop_
_atom_type_symbol
_atom_type_description
_atom_type_scat_dispersion_real
_atom_type_scat_dispersion_imag
_atom_type_scat_source
C C 0.0033 0.0016 'International Tables Vol C Tables 4.2.6.8 and 6.1.1.4'
H H 0.0000 0.0000 'International Tables Vol C Tables 4.2.6.8 and 6.1.1.4'
N N 0.0061 0.0033 'International Tables Vol C Tables 4.2.6.8 and 6.1.1.4'
O O 0.0106 0.0060 'International Tables Vol C Tables 4.2.6.8 and 6.1.1.4'
S S 0.1246 0.1234 'International Tables Vol C Tables 4.2.6.8 and 6.1.1.4'
Zn Zn 0.2839 1.4301 'International Tables Vol C Tables 4.2.6.8 and 6.1.1.4'

loop_
_geom_angle_atom_site_label_1
_geom_angle_atom_site_label_2
_geom_angle_atom_site_label_3
_geom_angle_site_symmetry_1
_geom_angle_site_symmetry_3
_geom_angle
N2 Zn N2 2_656 . 75.08(8)
N2 Zn S1 2_656 . 95.47(4)
N2 Zn S1 . . 154.06(4)
N2 Zn S1 2_656 2_656 154.07(4)
N2 Zn S1 . 2_656 95.47(4)
S1 Zn S1 . 2_656 102.32(2)
N2 Zn S2 2_656 2_656 88.40(4)
N2 Zn S2 . 2_656 107.78(4)
S1 Zn S2 . 2_656 95.822(17)
S1 Zn S2 2_656 2_656 71.289(16)
N2 Zn S2 2_656 . 107.78(4)
N2 Zn S2 . . 88.39(4)
S1 Zn S2 . . 71.288(16)
S1 Zn S2 2_656 . 95.822(17)
S2 Zn S2 2_656 . 159.86(3)
C1 S1 Zn . . 86.29(6)
C1 S2 Zn . . 85.55(6)
C3 O1 H1O . . 109.6(19)
C1 N1 C2 . . 120.14(15)
C1 N1 C4 . . 120.40(15)
C2 N1 C4 . . 118.15(14)
C7 N2 C11 . . 118.51(16)
C7 N2 Zn . . 124.18(12)
C11 N2 Zn . . 116.66(12)
N1 C1 S1 . . 121.98(14)
N1 C1 S2 . . 121.71(14)
S1 C1 S2 . . 116.28(11)
N1 C2 C3 . . 113.23(16)
N1 C2 H2A . . 108.9
C3 C2 H2A . . 108.9
N1 C2 H2B . . 108.9
C3 C2 H2B . . 108.9
H2A C2 H2B . . 107.7
O1 C3 C2 . . 114.06(17)
O1 C3 H3A . . 108.7
C2 C3 H3A . . 108.7
O1 C3 H3B . . 108.7
C2 C3 H3B . . 108.7
H3A C3 H3B . . 107.6
N1 C4 C6 . . 113.45(16)
N1 C4 C5 . . 109.62(16)
C6 C4 C5 . . 112.05(17)
N1 C4 H4 . . 107.1
C6 C4 H4 . . 107.1
C5 C4 H4 . . 107.1
C4 C5 H5A . . 109.5
C4 C5 H5B . . 109.5
H5A C5 H5B . . 109.5
C4 C5 H5C . . 109.5
H5A C5 H5C . . 109.5
H5B C5 H5C . . 109.5
C4 C6 H6A . . 109.5
C4 C6 H6B . . 109.5
H6A C6 H6B . . 109.5
C4 C6 H6C . . 109.5
H6A C6 H6C . . 109.5
H6B C6 H6C . . 109.5
N2 C7 C8 . . 122.95(17)
N2 C7 H7 . . 118.5
C8 C7 H7 . . 118.5
C7 C8 C9 . . 118.59(18)
C7 C8 H8 . . 120.7
C9 C8 H8 . . 120.7
C8 C9 C10 . . 119.06(18)
C8 C9 H9 . . 120.5
C10 C9 H9 . . 120.5
C9 C10 C11 . . 119.24(18)
C9 C10 H10 . . 120.4
C11 C10 H10 . . 120.4
N2 C11 C10 . . 121.63(17)
N2 C11 C11 . 2_656 115.33(10)
C10 C11 C11 . 2_656 123.03(11)

loop_
_geom_bond_atom_site_label_1
_geom_bond_atom_site_label_2
_geom_bond_site_symmetry_2
_geom_bond_distance
Zn N2 2_656 2.1695(15)
Zn N2 . 2.1695(15)
Zn S1 . 2.5068(5)
Zn S1 2_656 2.5068(5)
Zn S2 2_656 2.5247(5)
Zn S2 . 2.5247(5)
S1 C1 . 1.7221(19)
S2 C1 . 1.7301(18)
O1 C3 . 1.417(3)
O1 H1O . 0.833(10)
N1 C1 . 1.338(2)
N1 C2 . 1.479(2)
N1 C4 . 1.492(2)
N2 C7 . 1.340(2)
N2 C11 . 1.348(2)
C2 C3 . 1.525(3)
C2 H2A . 0.9900
C2 H2B . 0.9900
C3 H3A . 0.9900
C3 H3B . 0.9900
C4 C6 . 1.521(3)
C4 C5 . 1.525(3)
C4 H4 . 1.0000
C5 H5A . 0.9800
C5 H5B . 0.9800
C5 H5C . 0.9800
C6 H6A . 0.9800
C6 H6B . 0.9800
C6 H6C . 0.9800
C7 C8 . 1.381(3)
C7 H7 . 0.9500
C8 C9 . 1.382(3)
C8 H8 . 0.9500
C9 C10 . 1.386(3)
C9 H9 . 0.9500
C10 C11 . 1.388(3)
C10 H10 . 0.9500
C11 C11 2_656 1.479(4)

loop_
_geom_hbond_atom_site_label_D
_geom_hbond_atom_site_label_H
_geom_hbond_atom_site_label_A
_geom_hbond_site_symmetry_A
_geom_hbond_distance_DH
_geom_hbond_distance_HA
_geom_hbond_distance_DA
_geom_hbond_angle_DHA
O1 H1O S2 4_646 0.84(2) 2.448(19) 3.2437(16) 160(2)
C5 H5B O1 4_646 0.98 2.54 3.512(2) 175
C9 H9 S2 5_676 0.95 2.86 3.550(2) 130

loop_
_geom_torsion_atom_site_label_1
_geom_torsion_atom_site_label_2
_geom_torsion_atom_site_label_3
_geom_torsion_atom_site_label_4
_geom_torsion_site_symmetry_4
_geom_torsion
C2 N1 C1 S1 . 1.8(2)
C4 N1 C1 S1 . 168.55(13)
C2 N1 C1 S2 . -176.25(13)
C4 N1 C1 S2 . -9.5(2)
Zn S1 C1 N1 . -170.98(15)
Zn S1 C1 S2 . 7.21(9)
Zn S2 C1 N1 . 171.03(15)
Zn S2 C1 S1 . -7.16(9)
C1 N1 C2 C3 . -79.6(2)
C4 N1 C2 C3 . 113.39(18)
N1 C2 C3 O1 . -62.3(2)
C1 N1 C4 C6 . 144.80(18)
C2 N1 C4 C6 . -48.2(2)
C1 N1 C4 C5 . -89.1(2)
C2 N1 C4 C5 . 77.9(2)
C11 N2 C7 C8 . -1.2(3)
Zn N2 C7 C8 . -171.67(14)
N2 C7 C8 C9 . 1.2(3)
C7 C8 C9 C10 . -0.2(3)
C8 C9 C10 C11 . -0.7(3)
C7 N2 C11 C10 . 0.3(3)
Zn N2 C11 C10 . 171.46(14)
C7 N2 C11 C11 2_656 -179.62(19)
Zn N2 C11 C11 2_656 -8.5(3)
C9 C10 C11 N2 . 0.7(3)
C9 C10 C11 C11 2_656 -179.4(2)

_cod_database_fobs_code 2241474
